data_4105655
loop_
_publ_author_name
'Mar\'ia L. Buil'
'Miguel A. Esteruelas'
'Karin Garc\'es'
'Enrique O\~nate'

_publ_contact_author
;
  Dr. Enrique O\~nate Rodr\'iguez
  Departamento de Qu\'imica Inorg\'anica - I.C.M.A.
  Facultad de Ciencias
  Universidad de Zaragoza - C.S.I.C.
  50009 Zaragoza, Spain
;
_publ_contact_author_email enriqueo@posta.unizar.es
_publ_section_title
;
 From Tetrahydroborate- to Aminoborylvinylidene-Osmium Complexes via
 Alkynyl-Aminoboryl Intermediates
;
_journal_name_full 'Journal of the American Chemical Society'
_journal_page_first 2250
_journal_page_last 2263
_journal_paper_doi 10.1021/ja109691v
_journal_volume 133
_journal_year 2011
_chemical_formula_sum 'C42 H63 B N2 O2 Os P2'
_chemical_formula_weight 890.89
_chemical_name_systematic
; 
 ? 
;
_space_group_IT_number 2
_symmetry_cell_setting triclinic
_symmetry_space_group_name_Hall '-P 1'
_symmetry_space_group_name_H-M 'P -1'
_atom_sites_solution_hydrogens geom
_atom_sites_solution_primary direct
_atom_sites_solution_secondary difmap
_audit_creation_method SHELXL-97
_cell_angle_alpha 107.045(2)
_cell_angle_beta 104.5921(19)
_cell_angle_gamma 104.807(2)
_cell_formula_units_Z 2
_cell_length_a 10.51990(10)
_cell_length_b 14.3046(4)
_cell_length_c 15.6759(4)
_cell_measurement_reflns_used 19407
_cell_measurement_temperature 150(2)
_cell_measurement_theta_max 28.8174
_cell_measurement_theta_min 3.0128
_cell_volume 2039.57(10)
_computing_cell_refinement
;
CrysAlis RED, Oxford Diffraction Ltd.,
Version 1.171.32.19 (release 28-02-2008 CrysAlis171 .NET)
(compiled Feb 28 2008,12:10:31)
;
_computing_data_collection
;
CrysAlis CCD, Oxford Diffraction Ltd.,
Version 1.171.32.19 (release 28-02-2008 CrysAlis171 .NET)
(compiled Feb 28 2008,12:10:31)
;
_computing_data_reduction
;
CrysAlis RED, Oxford Diffraction Ltd.,
Version 1.171.32.19 (release 28-02-2008 CrysAlis171 .NET)
(compiled Feb 28 2008,12:10:31)
;
_computing_molecular_graphics 'XP, SHELXTL v. 6.1 (Bruker, 2000)'
_computing_publication_material 'XCIF, SHELXTL v. 6.1 (Bruker, 2000)'
_computing_structure_refinement 'SHELXL-97 (Sheldrick, 1997)'
_computing_structure_solution 'SHELXS-97 (Sheldrick, 1990)'
_diffrn_ambient_temperature 150(2)
_diffrn_detector_area_resol_mean 16.3990
_diffrn_measured_fraction_theta_full 0.981
_diffrn_measured_fraction_theta_max 0.859
_diffrn_measurement_device_type
;
Oxford Diffraction Excalibur (TM) single-crystal X-ray diffractometer
with Sapphire CCD detector
;
_diffrn_measurement_method
;
Rotation method data acquisition using \w 
;
_diffrn_radiation_monochromator graphite
_diffrn_radiation_source 'Enhance (Mo) X-ray Source'
_diffrn_radiation_type 'Mo K\a'
_diffrn_radiation_wavelength 0.7107
_diffrn_reflns_av_R_equivalents 0.0517
_diffrn_reflns_av_sigmaI/netI 0.0663
_diffrn_reflns_limit_h_max 14
_diffrn_reflns_limit_h_min -14
_diffrn_reflns_limit_k_max 19
_diffrn_reflns_limit_k_min -19
_diffrn_reflns_limit_l_max 21
_diffrn_reflns_limit_l_min -21
_diffrn_reflns_number 42912
_diffrn_reflns_theta_full 27.00
_diffrn_reflns_theta_max 28.86
_diffrn_reflns_theta_min 2.69
_exptl_absorpt_coefficient_mu 3.241
_exptl_absorpt_correction_T_max 1.0245
_exptl_absorpt_correction_T_min 0.9729
_exptl_absorpt_correction_type multi-scan
_exptl_absorpt_process_details
;
CrysAlis RED, Oxford Diffraction Ltd.,
Version 1.171.32.19 (release 28-02-2008 CrysAlis171 .NET)
(compiled Feb 28 2008,12:10:31)
empirical absorption correction using spherical harmonics,
 implemented in SCALE3 ABSPACK scaling algorithm.
;
_exptl_crystal_colour colourless
_exptl_crystal_density_diffrn 1.451
_exptl_crystal_description needle
_exptl_crystal_F_000 912
_exptl_crystal_size_max 0.32
_exptl_crystal_size_mid 0.11
_exptl_crystal_size_min 0.02
_refine_diff_density_max 1.559
_refine_diff_density_min -0.841
_refine_diff_density_rms 0.107
_refine_ls_extinction_method none
_refine_ls_goodness_of_fit_ref 0.908
_refine_ls_hydrogen_treatment mixed
_refine_ls_matrix_type full
_refine_ls_number_parameters 475
_refine_ls_number_reflns 9201
_refine_ls_number_restraints 2
_refine_ls_restrained_S_all 0.910
_refine_ls_R_factor_all 0.0420
_refine_ls_R_factor_gt 0.0277
_refine_ls_shift/su_max 0.005
_refine_ls_shift/su_mean 0.000
_refine_ls_structure_factor_coef Fsqd
_refine_ls_weighting_details 'calc w=1/[\s^2^(Fo^2^)+(0.0203P)^2^+0.0000P] where P=(Fo^2^+2Fc^2^)/3'
_refine_ls_weighting_scheme calc
_refine_ls_wR_factor_gt 0.0475
_refine_ls_wR_factor_ref 0.0491
_reflns_number_gt 7380
_reflns_number_total 9201
_reflns_threshold_expression >2sigma(I)
_cod_data_source_file ja109691v_si_001_5.cif
_cod_data_source_block est7
_cod_original_cell_volume 2039.57(8)
_cod_database_code 4105655

loop_
_symmetry_equiv_pos_as_xyz
'x, y, z'
'-x, -y, -z'

loop_
_atom_site_label
_atom_site_type_symbol
_atom_site_fract_x
_atom_site_fract_y
_atom_site_fract_z
_atom_site_U_iso_or_equiv
_atom_site_adp_type
_atom_site_occupancy
_atom_site_symmetry_multiplicity
_atom_site_calc_flag
_atom_site_refinement_flags
_atom_site_disorder_assembly
_atom_site_disorder_group
Os Os 1.050857(13) 0.602277(10) 0.276566(9) 0.01470(4) Uani 1 1 d . . .
P1 P 1.25240(8) 0.76209(6) 0.33744(5) 0.01541(17) Uani 1 1 d . . .
P2 P 0.85465(8) 0.43924(6) 0.21970(6) 0.01708(18) Uani 1 1 d . A .
N1 N 0.8829(3) 0.7552(2) 0.25229(19) 0.0201(6) Uani 1 1 d . . .
H01 H 0.899(3) 0.764(2) 0.311(2) 0.022(9) Uiso 1 1 d . . .
N2 N 0.9259(3) 0.6768(2) 0.10421(18) 0.0204(6) Uani 1 1 d . . .
H02 H 0.943(3) 0.624(3) 0.073(2) 0.032(10) Uiso 1 1 d . . .
O1 O 1.1021(2) 0.51342(16) 0.09261(16) 0.0271(5) Uani 1 1 d . . .
O2 O 1.2494(2) 0.53724(18) 0.40864(18) 0.0364(6) Uani 1 1 d . . .
B B 0.9365(3) 0.6844(3) 0.2000(2) 0.0169(8) Uani 1 1 d . . .
C1 C 0.9677(3) 0.6553(2) 0.3811(2) 0.0193(7) Uani 1 1 d . . .
C2 C 0.9079(3) 0.6797(2) 0.4359(2) 0.0194(7) Uani 1 1 d . . .
C3 C 0.8339(3) 0.7073(2) 0.4994(2) 0.0200(7) Uani 1 1 d . . .
C4 C 0.7050(3) 0.6391(3) 0.4885(2) 0.0287(8) Uani 1 1 d . . .
H4 H 0.6652 0.5736 0.4389 0.034 Uiso 1 1 calc R . .
C5 C 0.6351(4) 0.6662(3) 0.5494(3) 0.0371(9) Uani 1 1 d . . .
H5 H 0.5492 0.6191 0.5410 0.045 Uiso 1 1 calc R . .
C6 C 0.6913(4) 0.7623(3) 0.6223(3) 0.0424(10) Uani 1 1 d . . .
H6 H 0.6432 0.7809 0.6630 0.051 Uiso 1 1 calc R . .
C7 C 0.8187(4) 0.8311(3) 0.6353(3) 0.0405(10) Uani 1 1 d . . .
H7 H 0.8580 0.8961 0.6855 0.049 Uiso 1 1 calc R . .
C8 C 0.8882(3) 0.8041(3) 0.5743(2) 0.0307(8) Uani 1 1 d . . .
H8 H 0.9739 0.8519 0.5834 0.037 Uiso 1 1 calc R . .
C9 C 0.7967(3) 0.8112(2) 0.2261(2) 0.0182(7) Uani 1 1 d . . .
C10 C 0.6776(3) 0.7653(2) 0.1448(2) 0.0206(7) Uani 1 1 d . . .
H10 H 0.6487 0.6943 0.1083 0.025 Uiso 1 1 calc R . .
C11 C 0.6014(3) 0.8228(2) 0.1170(2) 0.0221(7) Uani 1 1 d . . .
H11 H 0.5233 0.7905 0.0609 0.027 Uiso 1 1 calc R . .
C12 C 0.6385(3) 0.9282(2) 0.1708(2) 0.0212(7) Uani 1 1 d . . .
C13 C 0.5545(3) 0.9905(3) 0.1378(3) 0.0332(8) Uani 1 1 d . . .
H13A H 0.5863 1.0134 0.0925 0.050 Uiso 1 1 calc R . .
H13B H 0.5674 1.0503 0.1915 0.050 Uiso 1 1 calc R . .
H13C H 0.4567 0.9475 0.1082 0.050 Uiso 1 1 calc R . .
C14 C 0.7531(3) 0.9732(2) 0.2547(2) 0.0251(7) Uani 1 1 d . . .
H14 H 0.7780 1.0430 0.2934 0.030 Uiso 1 1 calc R . .
C15 C 0.8316(3) 0.9156(2) 0.2820(2) 0.0249(7) Uani 1 1 d . . .
H15 H 0.9089 0.9474 0.3385 0.030 Uiso 1 1 calc R . .
C16 C 0.8831(3) 0.7349(2) 0.0506(2) 0.0208(7) Uani 1 1 d . . .
C17 C 0.7817(3) 0.6847(3) -0.0401(2) 0.0275(8) Uani 1 1 d . . .
H17 H 0.7447 0.6120 -0.0672 0.033 Uiso 1 1 calc R . .
C18 C 0.7351(4) 0.7409(3) -0.0904(2) 0.0338(9) Uani 1 1 d . . .
H18 H 0.6670 0.7051 -0.1512 0.041 Uiso 1 1 calc R . .
C19 C 0.7862(4) 0.8489(3) -0.0535(2) 0.0326(8) Uani 1 1 d . . .
C20 C 0.7337(4) 0.9105(3) -0.1077(3) 0.0509(11) Uani 1 1 d . . .
H20A H 0.7502 0.9790 -0.0638 0.076 Uiso 1 1 calc R . .
H20B H 0.6348 0.8752 -0.1430 0.076 Uiso 1 1 calc R . .
H20C H 0.7826 0.9167 -0.1510 0.076 Uiso 1 1 calc R . .
C21 C 0.8892(3) 0.8988(3) 0.0364(2) 0.0282(8) Uani 1 1 d . . .
H21 H 0.9261 0.9715 0.0632 0.034 Uiso 1 1 calc R . .
C22 C 0.9386(3) 0.8435(2) 0.0875(2) 0.0236(7) Uani 1 1 d . . .
H22 H 1.0096 0.8793 0.1471 0.028 Uiso 1 1 calc R . .
C23 C 1.0877(3) 0.5488(2) 0.1649(2) 0.0200(7) Uani 1 1 d . . .
C24 C 1.1692(3) 0.5573(2) 0.3583(2) 0.0246(8) Uani 1 1 d . . .
C25 C 1.4199(3) 0.7347(2) 0.3570(2) 0.0222(7) Uani 1 1 d . . .
H25 H 1.4286 0.7100 0.4095 0.027 Uiso 1 1 calc R . .
C26 C 1.4219(3) 0.6467(3) 0.2749(2) 0.0309(8) Uani 1 1 d . . .
H26A H 1.4125 0.6654 0.2202 0.046 Uiso 1 1 calc R . .
H26B H 1.3453 0.5837 0.2593 0.046 Uiso 1 1 calc R . .
H26C H 1.5092 0.6354 0.2934 0.046 Uiso 1 1 calc R . .
C27 C 1.5541(3) 0.8295(2) 0.3914(3) 0.0304(8) Uani 1 1 d . . .
H27A H 1.6339 0.8126 0.4181 0.046 Uiso 1 1 calc R . .
H27B H 1.5497 0.8873 0.4392 0.046 Uiso 1 1 calc R . .
H27C H 1.5632 0.8481 0.3386 0.046 Uiso 1 1 calc R . .
C28 C 1.2522(3) 0.8435(2) 0.2649(2) 0.0186(7) Uani 1 1 d . . .
H28 H 1.1582 0.8478 0.2490 0.022 Uiso 1 1 calc R . .
C29 C 1.2653(3) 0.7909(2) 0.1689(2) 0.0266(8) Uani 1 1 d . . .
H29A H 1.2400 0.8264 0.1276 0.040 Uiso 1 1 calc R . .
H29B H 1.2036 0.7191 0.1401 0.040 Uiso 1 1 calc R . .
H29C H 1.3605 0.7944 0.1787 0.040 Uiso 1 1 calc R . .
C30 C 1.3545(3) 0.9574(2) 0.3119(2) 0.0257(7) Uani 1 1 d . . .
H30A H 1.4492 0.9588 0.3238 0.039 Uiso 1 1 calc R . .
H30B H 1.3443 0.9914 0.3712 0.039 Uiso 1 1 calc R . .
H30C H 1.3339 0.9934 0.2703 0.039 Uiso 1 1 calc R . .
C31 C 1.2885(3) 0.8580(2) 0.4578(2) 0.0196(7) Uani 1 1 d . . .
H31 H 1.3779 0.9139 0.4748 0.024 Uiso 1 1 calc R . .
C32 C 1.1782(3) 0.9093(2) 0.4610(2) 0.0248(7) Uani 1 1 d . . .
H32A H 1.0912 0.8585 0.4521 0.037 Uiso 1 1 calc R . .
H32B H 1.1642 0.9359 0.4112 0.037 Uiso 1 1 calc R . .
H32C H 1.2099 0.9658 0.5217 0.037 Uiso 1 1 calc R . .
C33 C 1.3074(3) 0.8113(3) 0.5343(2) 0.0268(8) Uani 1 1 d . . .
H33A H 1.3293 0.8645 0.5954 0.040 Uiso 1 1 calc R . .
H33B H 1.3827 0.7848 0.5358 0.040 Uiso 1 1 calc R . .
H33C H 1.2220 0.7554 0.5198 0.040 Uiso 1 1 calc R . .
C34 C 0.8029(3) 0.4085(2) 0.3160(2) 0.0232(7) Uani 1 1 d D . .
H34A H 0.7847 0.4717 0.3460 0.028 Uiso 0.505(19) 1 calc PR A 1
H34B H 0.8073 0.4735 0.3624 0.028 Uiso 0.495(19) 1 calc PR A 2
C35 C 0.6608(3) 0.3259(3) 0.2890(3) 0.0462(10) Uani 1 1 d . A .
H35A H 0.6609 0.2585 0.2540 0.069 Uiso 1 1 calc R . .
H35B H 0.5891 0.3415 0.2502 0.069 Uiso 1 1 calc R . .
H35C H 0.6422 0.3254 0.3458 0.069 Uiso 1 1 calc R . .
C36A C 0.9108(7) 0.4110(10) 0.3989(7) 0.038(3) Uiso 0.505(19) 1 d PD A 1
H36A H 0.9430 0.3540 0.3789 0.057 Uiso 0.505(19) 1 calc PR A 1
H36B H 0.8708 0.4044 0.4466 0.057 Uiso 0.505(19) 1 calc PR A 1
H36C H 0.9885 0.4760 0.4252 0.057 Uiso 0.505(19) 1 calc PR A 1
C36B C 0.9096(7) 0.3661(9) 0.3690(7) 0.031(3) Uiso 0.495(19) 1 d PD A 2
H36D H 0.9020 0.2997 0.3260 0.046 Uiso 0.495(19) 1 calc PR A 2
H36E H 0.8880 0.3579 0.4229 0.046 Uiso 0.495(19) 1 calc PR A 2
H36F H 1.0036 0.4149 0.3903 0.046 Uiso 0.495(19) 1 calc PR A 2
C37 C 0.8928(3) 0.3270(2) 0.1494(3) 0.0306(8) Uani 1 1 d . . .
H37 H 0.9096 0.3437 0.0960 0.037 Uiso 1 1 calc R A .
C38 C 0.7730(4) 0.2220(3) 0.1034(3) 0.0604(13) Uani 1 1 d . A .
H38A H 0.7950 0.1734 0.0579 0.091 Uiso 1 1 calc R . .
H38B H 0.6882 0.2303 0.0718 0.091 Uiso 1 1 calc R . .
H38C H 0.7601 0.1958 0.1517 0.091 Uiso 1 1 calc R . .
C39 C 1.0261(4) 0.3150(3) 0.2008(4) 0.0704(16) Uani 1 1 d . A .
H39A H 1.0166 0.2980 0.2542 0.106 Uiso 1 1 calc R . .
H39B H 1.1037 0.3795 0.2229 0.106 Uiso 1 1 calc R . .
H39C H 1.0429 0.2601 0.1579 0.106 Uiso 1 1 calc R . .
C40 C 0.6847(3) 0.4237(2) 0.1361(2) 0.0260(8) Uani 1 1 d . . .
H40 H 0.6187 0.3541 0.1219 0.031 Uiso 1 1 calc R A .
C41 C 0.6250(3) 0.5039(3) 0.1826(3) 0.0368(9) Uani 1 1 d . A .
H41A H 0.6881 0.5733 0.1987 0.055 Uiso 1 1 calc R . .
H41B H 0.6144 0.4960 0.2395 0.055 Uiso 1 1 calc R . .
H41C H 0.5351 0.4926 0.1388 0.055 Uiso 1 1 calc R . .
C42 C 0.6909(4) 0.4287(3) 0.0421(2) 0.0397(9) Uani 1 1 d . A .
H42A H 0.5990 0.4183 0.0015 0.060 Uiso 1 1 calc R . .
H42B H 0.7225 0.3750 0.0117 0.060 Uiso 1 1 calc R . .
H42C H 0.7551 0.4960 0.0533 0.060 Uiso 1 1 calc R . .

loop_
_atom_site_aniso_label
_atom_site_aniso_U_11
_atom_site_aniso_U_22
_atom_site_aniso_U_33
_atom_site_aniso_U_23
_atom_site_aniso_U_13
_atom_site_aniso_U_12
Os 0.01460(6) 0.01321(6) 0.01547(6) 0.00530(4) 0.00508(4) 0.00407(4)
P1 0.0150(4) 0.0154(4) 0.0154(4) 0.0061(3) 0.0049(3) 0.0047(3)
P2 0.0176(4) 0.0133(4) 0.0191(4) 0.0063(3) 0.0064(4) 0.0036(3)
N1 0.0212(15) 0.0214(14) 0.0168(15) 0.0061(12) 0.0049(12) 0.0094(11)
N2 0.0238(15) 0.0195(14) 0.0213(15) 0.0078(12) 0.0087(12) 0.0121(12)
O1 0.0324(13) 0.0257(12) 0.0237(13) 0.0058(10) 0.0140(11) 0.0115(10)
O2 0.0254(13) 0.0394(14) 0.0479(16) 0.0302(13) 0.0033(12) 0.0108(11)
B 0.0135(18) 0.0147(17) 0.0179(18) 0.0046(14) 0.0047(15) 0.0004(14)
C1 0.0229(17) 0.0141(15) 0.0165(16) 0.0076(13) 0.0019(14) 0.0027(13)
C2 0.0218(17) 0.0180(15) 0.0161(16) 0.0068(13) 0.0037(14) 0.0061(13)
C3 0.0229(17) 0.0246(17) 0.0168(16) 0.0092(14) 0.0077(14) 0.0130(14)
C4 0.030(2) 0.0276(18) 0.030(2) 0.0095(16) 0.0159(16) 0.0104(15)
C5 0.029(2) 0.046(2) 0.047(2) 0.021(2) 0.0258(19) 0.0144(18)
C6 0.045(2) 0.058(3) 0.040(2) 0.016(2) 0.030(2) 0.031(2)
C7 0.043(2) 0.042(2) 0.033(2) 0.0000(18) 0.0187(19) 0.0202(19)
C8 0.0266(19) 0.0287(18) 0.030(2) 0.0037(16) 0.0099(16) 0.0084(15)
C9 0.0167(16) 0.0193(15) 0.0219(17) 0.0090(13) 0.0091(14) 0.0083(13)
C10 0.0181(16) 0.0154(15) 0.0263(18) 0.0065(14) 0.0075(14) 0.0048(13)
C11 0.0141(16) 0.0251(17) 0.0259(18) 0.0102(15) 0.0045(14) 0.0069(13)
C12 0.0182(17) 0.0227(16) 0.0289(19) 0.0135(15) 0.0116(15) 0.0096(14)
C13 0.0281(19) 0.0260(18) 0.048(2) 0.0189(17) 0.0098(17) 0.0116(15)
C14 0.0246(18) 0.0161(15) 0.0318(19) 0.0035(14) 0.0100(15) 0.0092(14)
C15 0.0240(18) 0.0236(17) 0.0214(18) 0.0052(14) 0.0027(14) 0.0089(14)
C16 0.0198(17) 0.0270(17) 0.0215(17) 0.0122(14) 0.0095(14) 0.0119(14)
C17 0.0327(19) 0.0264(18) 0.0222(18) 0.0073(15) 0.0068(15) 0.0140(15)
C18 0.041(2) 0.040(2) 0.0200(18) 0.0115(16) 0.0029(16) 0.0211(18)
C19 0.036(2) 0.044(2) 0.030(2) 0.0213(18) 0.0126(17) 0.0233(18)
C20 0.061(3) 0.052(3) 0.047(3) 0.028(2) 0.011(2) 0.031(2)
C21 0.0289(19) 0.0272(18) 0.036(2) 0.0181(16) 0.0130(17) 0.0125(15)
C22 0.0200(17) 0.0263(17) 0.0233(18) 0.0120(15) 0.0057(14) 0.0056(14)
C23 0.0167(17) 0.0142(15) 0.0268(19) 0.0093(14) 0.0034(14) 0.0044(13)
C24 0.0208(18) 0.0207(17) 0.0261(19) 0.0077(15) 0.0087(15) -0.0014(14)
C25 0.0182(17) 0.0229(16) 0.0267(18) 0.0112(14) 0.0074(14) 0.0077(13)
C26 0.0200(18) 0.0330(19) 0.038(2) 0.0080(17) 0.0101(16) 0.0132(15)
C27 0.0156(17) 0.0317(19) 0.043(2) 0.0155(17) 0.0081(16) 0.0087(14)
C28 0.0172(16) 0.0216(16) 0.0206(17) 0.0109(14) 0.0082(14) 0.0078(13)
C29 0.0265(18) 0.0278(18) 0.0240(18) 0.0102(15) 0.0114(15) 0.0047(14)
C30 0.0274(19) 0.0196(16) 0.0314(19) 0.0132(15) 0.0114(16) 0.0053(14)
C31 0.0163(16) 0.0184(15) 0.0180(16) 0.0037(13) 0.0039(13) 0.0022(13)
C32 0.0238(18) 0.0200(16) 0.0267(18) 0.0045(14) 0.0102(15) 0.0057(14)
C33 0.0241(18) 0.0325(19) 0.0201(17) 0.0086(15) 0.0062(15) 0.0079(15)
C34 0.0245(18) 0.0210(16) 0.0268(18) 0.0114(14) 0.0133(15) 0.0054(14)
C35 0.035(2) 0.052(2) 0.049(3) 0.032(2) 0.0116(19) -0.0022(18)
C37 0.039(2) 0.0134(16) 0.039(2) 0.0070(15) 0.0210(18) 0.0046(14)
C38 0.058(3) 0.0190(19) 0.080(3) -0.003(2) 0.019(3) 0.0060(19)
C39 0.047(3) 0.041(3) 0.113(4) 0.009(3) 0.023(3) 0.029(2)
C40 0.0199(17) 0.0185(16) 0.0289(19) 0.0103(15) -0.0016(14) -0.0014(13)
C41 0.0219(19) 0.037(2) 0.057(3) 0.027(2) 0.0111(18) 0.0111(16)
C42 0.040(2) 0.031(2) 0.032(2) 0.0131(17) -0.0028(17) 0.0022(17)

loop_
_atom_type_symbol
_atom_type_description
_atom_type_scat_dispersion_real
_atom_type_scat_dispersion_imag
_atom_type_scat_source
C C 0.0033 0.0016 'International Tables Vol C Tables 4.2.6.8 and 6.1.1.4'
H H 0.0000 0.0000 'International Tables Vol C Tables 4.2.6.8 and 6.1.1.4'
B B 0.0013 0.0007 'International Tables Vol C Tables 4.2.6.8 and 6.1.1.4'
N N 0.0061 0.0033 'International Tables Vol C Tables 4.2.6.8 and 6.1.1.4'
O O 0.0106 0.0060 'International Tables Vol C Tables 4.2.6.8 and 6.1.1.4'
Os Os -1.2165 7.6030 'International Tables Vol C Tables 4.2.6.8 and 6.1.1.4'
P P 0.1023 0.0942 'International Tables Vol C Tables 4.2.6.8 and 6.1.1.4'

loop_
_geom_angle_atom_site_label_1
_geom_angle_atom_site_label_2
_geom_angle_atom_site_label_3
_geom_angle
C23 Os C24 99.30(13)
C23 Os C1 167.88(12)
C24 Os C1 90.99(12)
C23 Os B 85.85(12)
C24 Os B 169.65(12)
C1 Os B 85.04(12)
C23 Os P1 92.27(9)
C24 Os P1 85.68(9)
C1 Os P1 94.90(8)
B Os P1 85.14(8)
C23 Os P2 88.09(9)
C24 Os P2 91.90(9)
C1 Os P2 85.15(8)
B Os P2 97.27(8)
P1 Os P2 177.59(3)
C28 P1 C31 102.43(13)
C28 P1 C25 107.86(14)
C31 P1 C25 100.67(13)
C28 P1 Os 116.34(10)
C31 P1 Os 116.87(10)
C25 P1 Os 111.13(10)
C40 P2 C34 101.91(14)
C40 P2 C37 101.39(15)
C34 P2 C37 108.37(15)
C40 P2 Os 118.79(10)
C34 P2 Os 113.92(10)
C37 P2 Os 111.22(10)
C9 N1 B 133.3(3)
C9 N1 H01 110(2)
B N1 H01 117(2)
C16 N2 B 132.2(3)
C16 N2 H02 115(2)
B N2 H02 113(2)
N1 B N2 118.4(3)
N1 B Os 117.9(2)
N2 B Os 123.4(2)
C2 C1 Os 174.1(3)
C1 C2 C3 178.8(3)
C4 C3 C8 116.9(3)
C4 C3 C2 121.8(3)
C8 C3 C2 121.3(3)
C5 C4 C3 121.4(3)
C5 C4 H4 119.3
C3 C4 H4 119.3
C6 C5 C4 120.2(3)
C6 C5 H5 119.9
C4 C5 H5 119.9
C5 C6 C7 119.8(3)
C5 C6 H6 120.1
C7 C6 H6 120.1
C8 C7 C6 119.9(3)
C8 C7 H7 120.0
C6 C7 H7 120.0
C7 C8 C3 121.8(3)
C7 C8 H8 119.1
C3 C8 H8 119.1
C10 C9 C15 117.9(3)
C10 C9 N1 122.0(3)
C15 C9 N1 120.1(3)
C11 C10 C9 121.0(3)
C11 C10 H10 119.5
C9 C10 H10 119.5
C10 C11 C12 121.3(3)
C10 C11 H11 119.4
C12 C11 H11 119.4
C14 C12 C11 117.9(3)
C14 C12 C13 121.7(3)
C11 C12 C13 120.4(3)
C12 C13 H13A 109.5
C12 C13 H13B 109.5
H13A C13 H13B 109.5
C12 C13 H13C 109.5
H13A C13 H13C 109.5
H13B C13 H13C 109.5
C12 C14 C15 120.8(3)
C12 C14 H14 119.6
C15 C14 H14 119.6
C14 C15 C9 121.0(3)
C14 C15 H15 119.5
C9 C15 H15 119.5
C17 C16 C22 117.7(3)
C17 C16 N2 120.8(3)
C22 C16 N2 121.5(3)
C18 C17 C16 120.9(3)
C18 C17 H17 119.5
C16 C17 H17 119.5
C17 C18 C19 122.0(3)
C17 C18 H18 119.0
C19 C18 H18 119.0
C18 C19 C21 117.0(3)
C18 C19 C20 122.1(3)
C21 C19 C20 121.0(3)
C19 C20 H20A 109.5
C19 C20 H20B 109.5
H20A C20 H20B 109.5
C19 C20 H20C 109.5
H20A C20 H20C 109.5
H20B C20 H20C 109.5
C22 C21 C19 121.8(3)
C22 C21 H21 119.1
C19 C21 H21 119.1
C21 C22 C16 120.5(3)
C21 C22 H22 119.7
C16 C22 H22 119.7
O1 C23 Os 175.9(3)
O2 C24 Os 174.4(3)
C26 C25 C27 109.1(3)
C26 C25 P1 115.8(2)
C27 C25 P1 115.8(2)
C26 C25 H25 105.0
C27 C25 H25 105.0
P1 C25 H25 105.0
C25 C26 H26A 109.5
C25 C26 H26B 109.5
H26A C26 H26B 109.5
C25 C26 H26C 109.5
H26A C26 H26C 109.5
H26B C26 H26C 109.5
C25 C27 H27A 109.5
C25 C27 H27B 109.5
H27A C27 H27B 109.5
C25 C27 H27C 109.5
H27A C27 H27C 109.5
H27B C27 H27C 109.5
C29 C28 C30 109.2(2)
C29 C28 P1 112.8(2)
C30 C28 P1 118.1(2)
C29 C28 H28 105.2
C30 C28 H28 105.2
P1 C28 H28 105.2
C28 C29 H29A 109.5
C28 C29 H29B 109.5
H29A C29 H29B 109.5
C28 C29 H29C 109.5
H29A C29 H29C 109.5
H29B C29 H29C 109.5
C28 C30 H30A 109.5
C28 C30 H30B 109.5
H30A C30 H30B 109.5
C28 C30 H30C 109.5
H30A C30 H30C 109.5
H30B C30 H30C 109.5
C32 C31 C33 109.9(2)
C32 C31 P1 113.2(2)
C33 C31 P1 112.7(2)
C32 C31 H31 106.8
C33 C31 H31 106.8
P1 C31 H31 106.8
C31 C32 H32A 109.5
C31 C32 H32B 109.5
H32A C32 H32B 109.5
C31 C32 H32C 109.5
H32A C32 H32C 109.5
H32B C32 H32C 109.5
C31 C33 H33A 109.5
C31 C33 H33B 109.5
H33A C33 H33B 109.5
C31 C33 H33C 109.5
H33A C33 H33C 109.5
H33B C33 H33C 109.5
C36A C34 C35 112.7(4)
C36A C34 C36B 25.0(4)
C35 C34 C36B 103.5(4)
C36A C34 P2 119.7(4)
C35 C34 P2 118.5(2)
C36B C34 P2 110.2(4)
C36A C34 H34A 100.1
C35 C34 H34A 100.1
C36B C34 H34A 125.2
P2 C34 H34A 100.1
C36A C34 H34B 83.0
C35 C34 H34B 108.0
C36B C34 H34B 108.0
P2 C34 H34B 108.0
H34A C34 H34B 17.2
C34 C35 H35A 109.5
C34 C35 H35B 109.5
H35A C35 H35B 109.5
C34 C35 H35C 109.5
H35A C35 H35C 109.5
H35B C35 H35C 109.5
C34 C36A H36A 109.5
C34 C36A H36B 109.5
C34 C36A H36C 109.5
C34 C36B H36D 109.5
C34 C36B H36E 109.5
H36D C36B H36E 109.5
C34 C36B H36F 109.5
H36D C36B H36F 109.5
H36E C36B H36F 109.5
C39 C37 C38 109.9(3)
C39 C37 P2 114.7(3)
C38 C37 P2 115.9(2)
C39 C37 H37 105.1
C38 C37 H37 105.1
P2 C37 H37 105.1
C37 C38 H38A 109.5
C37 C38 H38B 109.5
H38A C38 H38B 109.5
C37 C38 H38C 109.5
H38A C38 H38C 109.5
H38B C38 H38C 109.5
C37 C39 H39A 109.5
C37 C39 H39B 109.5
H39A C39 H39B 109.5
C37 C39 H39C 109.5
H39A C39 H39C 109.5
H39B C39 H39C 109.5
C42 C40 C41 110.3(3)
C42 C40 P2 113.7(2)
C41 C40 P2 110.9(2)
C42 C40 H40 107.2
C41 C40 H40 107.2
P2 C40 H40 107.2
C40 C41 H41A 109.5
C40 C41 H41B 109.5
H41A C41 H41B 109.5
C40 C41 H41C 109.5
H41A C41 H41C 109.5
H41B C41 H41C 109.5
C40 C42 H42A 109.5
C40 C42 H42B 109.5
H42A C42 H42B 109.5
C40 C42 H42C 109.5
H42A C42 H42C 109.5
H42B C42 H42C 109.5

loop_
_geom_bond_atom_site_label_1
_geom_bond_atom_site_label_2
_geom_bond_distance
Os C23 1.873(3)
Os C24 1.922(3)
Os C1 2.087(3)
Os B 2.256(4)
Os P1 2.4200(8)
Os P2 2.4265(8)
P1 C28 1.850(3)
P1 C31 1.855(3)
P1 C25 1.872(3)
P2 C40 1.846(3)
P2 C34 1.857(3)
P2 C37 1.862(3)
N1 C9 1.417(4)
N1 B 1.433(4)
N1 H01 0.86(3)
N2 C16 1.417(4)
N2 B 1.446(4)
N2 H02 0.86(3)
O1 C23 1.163(3)
O2 C24 1.157(4)
C1 C2 1.211(4)
C2 C3 1.439(4)
C3 C4 1.388(4)
C3 C8 1.389(4)
C4 C5 1.374(4)
C4 H4 0.9300
C5 C6 1.367(5)
C5 H5 0.9300
C6 C7 1.370(5)
C6 H6 0.9300
C7 C8 1.370(4)
C7 H7 0.9300
C8 H8 0.9300
C9 C10 1.382(4)
C9 C15 1.387(4)
C10 C11 1.372(4)
C10 H10 0.9300
C11 C12 1.387(4)
C11 H11 0.9300
C12 C14 1.381(4)
C12 C13 1.512(4)
C13 H13A 0.9600
C13 H13B 0.9600
C13 H13C 0.9600
C14 C15 1.385(4)
C14 H14 0.9300
C15 H15 0.9300
C16 C17 1.386(4)
C16 C22 1.388(4)
C17 C18 1.374(4)
C17 H17 0.9300
C18 C19 1.381(5)
C18 H18 0.9300
C19 C21 1.384(4)
C19 C20 1.501(5)
C20 H20A 0.9600
C20 H20B 0.9600
C20 H20C 0.9600
C21 C22 1.382(4)
C21 H21 0.9300
C22 H22 0.9300
C25 C26 1.523(4)
C25 C27 1.527(4)
C25 H25 0.9800
C26 H26A 0.9600
C26 H26B 0.9600
C26 H26C 0.9600
C27 H27A 0.9600
C27 H27B 0.9600
C27 H27C 0.9600
C28 C29 1.531(4)
C28 C30 1.535(4)
C28 H28 0.9800
C29 H29A 0.9600
C29 H29B 0.9600
C29 H29C 0.9600
C30 H30A 0.9600
C30 H30B 0.9600
C30 H30C 0.9600
C31 C32 1.527(4)
C31 C33 1.530(4)
C31 H31 0.9800
C32 H32A 0.9600
C32 H32B 0.9600
C32 H32C 0.9600
C33 H33A 0.9600
C33 H33B 0.9600
C33 H33C 0.9600
C34 C36A 1.480(7)
C34 C35 1.515(4)
C34 C36B 1.579(7)
C34 H34A 0.9800
C34 H34B 0.9800
C35 H35A 0.9600
C35 H35B 0.9600
C35 H35C 0.9600
C36A H36A 0.9600
C36A H36B 0.9600
C36A H36C 0.9600
C36B H36D 0.9600
C36B H36E 0.9600
C36B H36F 0.9600
C37 C39 1.510(5)
C37 C38 1.518(4)
C37 H37 0.9800
C38 H38A 0.9600
C38 H38B 0.9600
C38 H38C 0.9600
C39 H39A 0.9600
C39 H39B 0.9600
C39 H39C 0.9600
C40 C42 1.514(5)
C40 C41 1.533(4)
C40 H40 0.9800
C41 H41A 0.9600
C41 H41B 0.9600
C41 H41C 0.9600
C42 H42A 0.9600
C42 H42B 0.9600
C42 H42C 0.9600
